data_2200061
loop_
_publ_author_name
'Clegg, William'
'Marder, Todd B.'
'Scott, Andrew J.'
'Wiesauer, Christian'
'Weissensteiner, Walter'

_publ_section_title
;
 A 2-styrylboronate ester
;
_journal_issue 1
_journal_name_full 'Acta Crystallographica Section E'
_journal_page_first o63
_journal_page_last o65
_journal_paper_doi 10.1107/S1600536800019097
_journal_volume 57
_journal_year 2001
_chemical_formula_sum 'C14 H11 B O2'
_chemical_formula_weight 222.04
_chemical_name_systematic
;
(E)-2-(2-phenylethenyl)-1,3,2-benzodioxaborole
;
_space_group_IT_number 14
_symmetry_cell_setting monoclinic
_symmetry_space_group_name_Hall '-P 2ybc'
_symmetry_space_group_name_H-M 'P 1 21/c 1'
_audit_creation_method SHELXL-97
_cell_angle_alpha 90.00
_cell_angle_beta 96.447(3)
_cell_angle_gamma 90.00
_cell_formula_units_Z 4
_cell_length_a 6.8351(9)
_cell_length_b 7.6342(10)
_cell_length_c 21.422(3)
_cell_measurement_reflns_used 5221
_cell_measurement_temperature 160(2)
_cell_measurement_theta_max 28.6
_cell_measurement_theta_min 2.8
_cell_volume 1110.7(3)
_computing_cell_refinement 'local programs'
_computing_data_collection 'SMART (Siemens, 1995)'
_computing_data_reduction 'SAINT (Siemens, 1995)'
_computing_molecular_graphics SHELXTL
_computing_publication_material 'SHELXTL and local programs'
_computing_structure_refinement SHELXTL
_computing_structure_solution 'SHELXTL (Sheldrick, 1994)'
_diffrn_ambient_temperature 160(2)
_diffrn_detector_area_resol_mean 8.192
_diffrn_measured_fraction_theta_full .997
_diffrn_measured_fraction_theta_max .903
_diffrn_measurement_device_type 'Bruker SMART 1K CCD'
_diffrn_measurement_method '\w rotation with narrow frames'
_diffrn_radiation_monochromator graphite
_diffrn_radiation_source 'sealed tube'
_diffrn_radiation_type MoK\a
_diffrn_radiation_wavelength .71073
_diffrn_reflns_av_R_equivalents .022
_diffrn_reflns_av_sigmaI/netI .016
_diffrn_reflns_limit_h_max 8
_diffrn_reflns_limit_h_min -9
_diffrn_reflns_limit_k_max 10
_diffrn_reflns_limit_k_min -6
_diffrn_reflns_limit_l_max 28
_diffrn_reflns_limit_l_min -28
_diffrn_reflns_number 6709
_diffrn_reflns_theta_full 26.0
_diffrn_reflns_theta_max 28.6
_diffrn_reflns_theta_min 1.9
_diffrn_standards_decay_% 0
_diffrn_standards_number 0
_exptl_absorpt_coefficient_mu .09
_exptl_absorpt_correction_type none
_exptl_crystal_colour colourless
_exptl_crystal_density_diffrn 1.328
_exptl_crystal_density_method 'not measured'
_exptl_crystal_description block
_exptl_crystal_F_000 464
_exptl_crystal_size_max .62
_exptl_crystal_size_mid .50
_exptl_crystal_size_min .40
_refine_diff_density_max .26
_refine_diff_density_min -.15
_refine_ls_extinction_coef .021(2)
_refine_ls_extinction_method SHELXTL
_refine_ls_goodness_of_fit_ref 1.06
_refine_ls_hydrogen_treatment constr
_refine_ls_matrix_type full
_refine_ls_number_parameters 155
_refine_ls_number_reflns 2571
_refine_ls_number_restraints 0
_refine_ls_restrained_S_all 1.06
_refine_ls_R_factor_all .042
_refine_ls_R_factor_gt .037
_refine_ls_shift/su_max .001
_refine_ls_shift/su_mean .001
_refine_ls_structure_factor_coef Fsqd
_refine_ls_weighting_details 'w = 1/[\s^2^(Fo^2^)+(0.0389P)^2^+0.3966P] where P = (Fo^2^+2Fc^2^)/3'
_refine_ls_weighting_scheme calc
_refine_ls_wR_factor_ref .095
_reflns_number_gt 2326
_reflns_number_total 2571
_reflns_threshold_expression I>2\s(I)
_cod_data_source_file na6019.cif
_cod_data_source_block I
_cod_original_cell_volume 1110.8(3)
_cod_original_sg_symbol_H-M 'P 21/c'
_cod_database_code 2200061
_cod_database_fobs_code 2200061

loop_
_symmetry_equiv_pos_as_xyz
'x, y, z'
'-x, y+1/2, -z+1/2'
'-x, -y, -z'
'x, -y-1/2, z-1/2'

loop_
_atom_site_label
_atom_site_fract_x
_atom_site_fract_y
_atom_site_fract_z
_atom_site_U_iso_or_equiv
_atom_site_adp_type
_atom_site_calc_flag
_atom_site_refinement_flags
_atom_site_occupancy
_atom_site_disorder_assembly
_atom_site_disorder_group
_atom_site_type_symbol
C1 .28827(17) .60351(16) .42739(5) .0297(3) Uani d . 1 . . C
H1 .1941 .5390 .4006 .036 Uiso calc R 1 . . H
C2 .47581(16) .59715(14) .41531(5) .0259(2) Uani d . 1 . . C
H2 .5685 .6606 .4430 .031 Uiso calc R 1 . . H
B1 .21424(19) .70732(17) .48127(6) .0273(3) Uani d . 1 . . B
O1 .33111(11) .80614(10) .52550(4) .0274(2) Uani d . 1 . . O
O2 .01719(12) .71233(11) .49180(4) .0284(2) Uani d . 1 . . O
C11 .20129(15) .87370(14) .56460(5) .0242(2) Uani d . 1 . . C
C12 .01226(16) .81736(14) .54409(5) .0244(2) Uani d . 1 . . C
C13 -.14856(16) .86350(15) .57367(5) .0284(2) Uani d . 1 . . C
H13 -.2778 .8253 .5590 .034 Uiso calc R 1 . . H
C14 -.11031(18) .96985(15) .62656(5) .0303(3) Uani d . 1 . . C
H14 -.2163 1.0045 .6489 .036 Uiso calc R 1 . . H
C15 .07932(18) 1.02632(15) .64730(5) .0308(3) Uani d . 1 . . C
H15 .0998 1.0983 .6836 .037 Uiso calc R 1 . . H
C16 .24022(17) .98000(15) .61615(5) .0290(2) Uani d . 1 . . C
H16 .3696 1.0198 .6299 .035 Uiso calc R 1 . . H
C21 .55373(15) .50245(14) .36375(5) .0232(2) Uani d . 1 . . C
C22 .75132(16) .52442(15) .35424(5) .0273(2) Uani d . 1 . . C
H22 .8336 .5975 .3818 .033 Uiso calc R 1 . . H
C23 .82871(17) .44080(16) .30499(5) .0310(3) Uani d . 1 . . C
H23 .9625 .4589 .2986 .037 Uiso calc R 1 . . H
C24 .71196(18) .33125(16) .26518(5) .0303(3) Uani d . 1 . . C
H24 .7654 .2734 .2317 .036 Uiso calc R 1 . . H
C25 .51591(17) .30617(15) .27446(5) .0295(3) Uani d . 1 . . C
H25 .4354 .2306 .2473 .035 Uiso calc R 1 . . H
C26 .43755(16) .39075(15) .32302(5) .0266(2) Uani d . 1 . . C
H26 .3032 .3729 .3288 .032 Uiso calc R 1 . . H

loop_
_atom_site_aniso_label
_atom_site_aniso_U_11
_atom_site_aniso_U_22
_atom_site_aniso_U_33
_atom_site_aniso_U_12
_atom_site_aniso_U_13
_atom_site_aniso_U_23
C1 .0290(6) .0314(6) .0286(6) .0024(4) .0026(4) -.0029(5)
C2 .0299(5) .0247(5) .0229(5) .0012(4) .0017(4) .0011(4)
B1 .0278(6) .0272(6) .0270(6) .0034(5) .0034(5) .0025(5)
O1 .0242(4) .0310(4) .0275(4) .0029(3) .0045(3) .0003(3)
O2 .0267(4) .0309(4) .0279(4) .0006(3) .0042(3) -.0055(3)
C11 .0245(5) .0236(5) .0249(5) .0032(4) .0047(4) .0047(4)
C12 .0289(5) .0217(5) .0226(5) .0013(4) .0027(4) .0012(4)
C13 .0251(5) .0293(6) .0312(6) .0006(4) .0051(4) .0012(5)
C14 .0334(6) .0283(6) .0309(6) .0042(5) .0105(5) .0012(5)
C15 .0396(6) .0273(5) .0256(5) .0003(5) .0045(4) -.0016(4)
C16 .0298(6) .0282(6) .0283(5) -.0018(4) .0000(4) .0013(4)
C21 .0244(5) .0230(5) .0220(5) .0029(4) .0023(4) .0040(4)
C22 .0248(5) .0288(5) .0276(5) -.0003(4) .0006(4) .0018(4)
C23 .0248(5) .0362(6) .0330(6) .0026(5) .0077(4) .0044(5)
C24 .0368(6) .0293(6) .0259(5) .0059(5) .0087(4) .0016(4)
C25 .0338(6) .0273(6) .0270(5) -.0003(4) .0010(4) -.0017(4)
C26 .0240(5) .0275(5) .0284(5) -.0009(4) .0031(4) .0002(4)

loop_
_atom_type_symbol
_atom_type_description
_atom_type_scat_dispersion_real
_atom_type_scat_dispersion_imag
_atom_type_scat_source
C C .0033 .0016 'International Tables Vol C Tables 4.2.6.8 and 6.1.1.4'
H H .0000 .0000 'International Tables Vol C Tables 4.2.6.8 and 6.1.1.4'
B B .0013 .0007 'International Tables Vol C Tables 4.2.6.8 and 6.1.1.4'
O O .0106 .0060 'International Tables Vol C Tables 4.2.6.8 and 6.1.1.4'

loop_
_geom_angle_atom_site_label_1
_geom_angle_atom_site_label_2
_geom_angle_atom_site_label_3
_geom_angle
_geom_angle_publ_flag
C2 C1 B1 124.72(11) yes
C2 C1 H1 117.6 no
B1 C1 H1 117.6 no
C1 C2 C21 126.86(11) yes
C1 C2 H2 116.6 no
C21 C2 H2 116.6 no
O2 B1 O1 111.54(10) yes
O2 B1 C1 122.96(11) yes
O1 B1 C1 125.50(11) yes
C11 O1 B1 104.82(9) yes
C12 O2 B1 105.06(9) yes
C16 C11 C12 121.90(10) no
C16 C11 O1 128.82(10) no
C12 C11 O1 109.28(9) no
C13 C12 O2 128.04(10) no
C13 C12 C11 122.66(10) no
O2 C12 C11 109.30(9) no
C12 C13 C14 115.91(11) no
C12 C13 H13 122.0 no
C14 C13 H13 122.0 no
C15 C14 C13 121.54(11) no
C15 C14 H14 119.2 no
C13 C14 H14 119.2 no
C14 C15 C16 121.69(11) no
C14 C15 H15 119.2 no
C16 C15 H15 119.2 no
C11 C16 C15 116.29(11) no
C11 C16 H16 121.9 no
C15 C16 H16 121.9 no
C22 C21 C26 118.12(10) no
C22 C21 C2 119.22(10) no
C26 C21 C2 122.66(10) no
C23 C22 C21 120.83(11) no
C23 C22 H22 119.6 no
C21 C22 H22 119.6 no
C24 C23 C22 120.29(10) no
C24 C23 H23 119.9 no
C22 C23 H23 119.9 no
C23 C24 C25 119.63(10) no
C23 C24 H24 120.2 no
C25 C24 H24 120.2 no
C26 C25 C24 120.29(11) no
C26 C25 H25 119.9 no
C24 C25 H25 119.9 no
C25 C26 C21 120.83(10) no
C25 C26 H26 119.6 no
C21 C26 H26 119.6 no

loop_
_geom_bond_atom_site_label_1
_geom_bond_atom_site_label_2
_geom_bond_site_symmetry_2
_geom_bond_distance
_geom_bond_publ_flag
C1 C2 . 1.3368(16) yes
C1 B1 . 1.5321(17) yes
C1 H1 . .950 no
C2 C21 . 1.4692(15) yes
C2 H2 . .950 no
B1 O2 . 1.3909(15) yes
B1 O1 . 1.3910(15) yes
O1 C11 . 1.3864(13) no
O2 C12 . 1.3811(13) no
C11 C16 . 1.3722(16) no
C11 C12 . 1.3856(15) no
C12 C13 . 1.3749(15) no
C13 C14 . 1.3944(16) no
C13 H13 . .950 no
C14 C15 . 1.3907(17) no
C14 H14 . .950 no
C15 C16 . 1.3945(17) no
C15 H15 . .950 no
C16 H16 . .950 no
C21 C22 . 1.3983(15) no
C21 C26 . 1.4013(15) no
C22 C23 . 1.3877(16) no
C22 H22 . .950 no
C23 C24 . 1.3823(17) no
C23 H23 . .950 no
C24 C25 . 1.3898(16) no
C24 H24 . .950 no
C25 C26 . 1.3824(16) no
C25 H25 . .950 no
C26 H26 . .950 no

loop_
_geom_torsion_atom_site_label_1
_geom_torsion_atom_site_label_2
_geom_torsion_atom_site_label_3
_geom_torsion_atom_site_label_4
_geom_torsion
_geom_torsion_publ_flag
B1 C1 C2 C21 -178.83(11) yes
C2 C1 B1 O2 179.17(11) yes
C2 C1 B1 O1 -1.22(19) yes
O2 B1 O1 C11 .16(12) no
C1 B1 O1 C11 -179.49(11) no
O1 B1 O2 C12 .00(12) no
C1 B1 O2 C12 179.65(10) no
B1 O1 C11 C16 179.80(11) no
B1 O1 C11 C12 -.25(12) no
B1 O2 C12 C13 -179.91(11) no
B1 O2 C12 C11 -.16(12) no
C16 C11 C12 C13 -.01(17) no
O1 C11 C12 C13 -179.97(10) no
C16 C11 C12 O2 -179.78(10) no
O1 C11 C12 O2 .26(12) no
O2 C12 C13 C14 179.02(10) no
C11 C12 C13 C14 -.71(17) no
C12 C13 C14 C15 .58(17) no
C13 C14 C15 C16 .25(18) no
C12 C11 C16 C15 .84(17) no
O1 C11 C16 C15 -179.21(10) no
C14 C15 C16 C11 -.96(17) no
C1 C2 C21 C22 173.52(11) yes
C1 C2 C21 C26 -6.08(18) yes
C26 C21 C22 C23 1.36(16) no
C2 C21 C22 C23 -178.25(10) no
C21 C22 C23 C24 -1.30(17) no
C22 C23 C24 C25 .46(18) no
C23 C24 C25 C26 .28(17) no
C24 C25 C26 C21 -.20(17) no
C22 C21 C26 C25 -.62(16) no
C2 C21 C26 C25 178.99(10) no

loop_
_cod_related_entry_id
_cod_related_entry_database
_cod_related_entry_code
1 ChemSpider 9260516
